data_7123529
loop_
_publ_author_name
'Mehta, Meera'
'Goicoechea, Jose M.'

_publ_section_title
;
 Carboboration of isocyanates with tris(pentafluorophenyl)borane and
 evidence for dissociative FLP chemistry of an acid--base pair
;
_journal_name_full 'Chemical Communications'
_journal_paper_doi 10.1039/C9CC02707F
_journal_year 2019
_chemical_formula_moiety 'C33 H18 B F15 N2 O3'
_chemical_formula_sum 'C33 H18 B F15 N2 O3'
_chemical_formula_weight 786.30
_chemical_name_systematic
;
 cyclo-[B(C6F5)2N(C6H4OMe)C(O)N(C6H11)C(C6F5)O]
;
_space_group_crystal_system monoclinic
_space_group_IT_number 14
_space_group_name_Hall '-P 2ybc'
_space_group_name_H-M_alt 'P 1 21/c 1'
_symmetry_space_group_name_Hall '-P 2ybc'
_symmetry_space_group_name_H-M 'P 1 21/c 1'
_atom_sites_solution_hydrogens geom
_audit_creation_method SHELXL-2018/1
_audit_update_record
;
2019-04-04 deposited with the CCDC.    2019-05-23 downloaded from the CCDC.
;
_cell_angle_alpha 90
_cell_angle_beta 93.7040(10)
_cell_angle_gamma 90
_cell_formula_units_Z 8
_cell_length_a 15.4749(2)
_cell_length_b 12.27710(10)
_cell_length_c 33.3387(3)
_cell_measurement_reflns_used 26727
_cell_measurement_temperature 150(2)
_cell_measurement_theta_max 76.1340
_cell_measurement_theta_min 3.7260
_cell_volume 6320.69(11)
_computing_cell_refinement 'CrysAlisPro 1.171.39.46 (Rigaku OD, 2018)'
_computing_data_collection 'CrysAlisPro 1.171.39.46 (Rigaku OD, 2018)'
_computing_data_reduction 'CrysAlisPro 1.171.39.46 (Rigaku OD, 2018)'
_computing_structure_refinement 'SHELXL-2018/1 (Sheldrick, 2018)'
_computing_structure_solution 'SHELXS-97 (Sheldrick, 1990)'
_diffrn_ambient_temperature 150(2)
_diffrn_detector_area_resol_mean 10.4102
_diffrn_measured_fraction_theta_full 1.000
_diffrn_measured_fraction_theta_max 0.991
_diffrn_measurement_device_type 'SuperNova, Dual, Cu at zero, Atlas'
_diffrn_measurement_method '\w scans'
_diffrn_radiation_monochromator mirror
_diffrn_radiation_source 'SuperNova (Cu) X-ray Source'
_diffrn_radiation_type CuK\a
_diffrn_radiation_wavelength 1.54184
_diffrn_reflns_av_R_equivalents 0.0256
_diffrn_reflns_av_unetI/netI 0.0166
_diffrn_reflns_Laue_measured_fraction_full 1.000
_diffrn_reflns_Laue_measured_fraction_max 0.991
_diffrn_reflns_limit_h_max 19
_diffrn_reflns_limit_h_min -18
_diffrn_reflns_limit_k_max 13
_diffrn_reflns_limit_k_min -15
_diffrn_reflns_limit_l_max 41
_diffrn_reflns_limit_l_min -41
_diffrn_reflns_number 66784
_diffrn_reflns_point_group_measured_fraction_full 1.000
_diffrn_reflns_point_group_measured_fraction_max 0.991
_diffrn_reflns_theta_full 67.684
_diffrn_reflns_theta_max 76.265
_diffrn_reflns_theta_min 3.778
_exptl_absorpt_coefficient_mu 1.487
_exptl_absorpt_correction_T_max 1.00000
_exptl_absorpt_correction_T_min 0.89537
_exptl_absorpt_correction_type multi-scan
_exptl_absorpt_process_details
;
CrysAlisPro 1.171.39.46 (Rigaku Oxford Diffraction, 2018)
Empirical absorption correction using spherical harmonics,
 implemented in SCALE3 ABSPACK scaling algorithm.
;
_exptl_crystal_colour colourless
_exptl_crystal_density_diffrn 1.653
_exptl_crystal_description block
_exptl_crystal_F_000 3152
_exptl_crystal_size_max 0.200
_exptl_crystal_size_mid 0.100
_exptl_crystal_size_min 0.060
_refine_diff_density_max 0.279
_refine_diff_density_min -0.221
_refine_diff_density_rms 0.039
_refine_ls_extinction_method none
_refine_ls_goodness_of_fit_ref 1.023
_refine_ls_hydrogen_treatment constr
_refine_ls_matrix_type full
_refine_ls_number_parameters 975
_refine_ls_number_reflns 13136
_refine_ls_number_restraints 0
_refine_ls_restrained_S_all 1.023
_refine_ls_R_factor_all 0.0386
_refine_ls_R_factor_gt 0.0328
_refine_ls_shift/su_max 0.000
_refine_ls_shift/su_mean 0.000
_refine_ls_structure_factor_coef Fsqd
_refine_ls_weighting_details 'w=1/[\s^2^(Fo^2^)+(0.0440P)^2^+2.2412P] where P=(Fo^2^+2Fc^2^)/3'
_refine_ls_weighting_scheme calc
_refine_ls_wR_factor_gt 0.0855
_refine_ls_wR_factor_ref 0.0900
_reflns_Friedel_coverage 0.000
_reflns_number_gt 11428
_reflns_number_total 13136
_reflns_threshold_expression 'I > 2\s(I)'
_cod_data_source_file c9cc02707f2.cif
_cod_data_source_block MM433
_cod_original_cell_volume 6320.68(11)
_cod_database_code 7123529
_shelx_shelxl_version_number 2018/1
_shelx_space_group_comment
;
The symmetry employed for this shelxl refinement is uniquely defined
by the following loop, which should always be used as a source of
symmetry information in preference to the above space-group names.
They are only intended as comments.
;
_shelx_estimated_absorpt_t_min 0.755
_shelx_estimated_absorpt_t_max 0.916

loop_
_space_group_symop_operation_xyz
'x, y, z'
'-x, y+1/2, -z+1/2'
'-x, -y, -z'
'x, -y-1/2, z-1/2'

loop_
_atom_site_label
_atom_site_type_symbol
_atom_site_fract_x
_atom_site_fract_y
_atom_site_fract_z
_atom_site_U_iso_or_equiv
_atom_site_adp_type
_atom_site_occupancy
_atom_site_site_symmetry_order
_atom_site_calc_flag
_atom_site_refinement_flags_posn
_atom_site_refinement_flags_adp
N1 N 0.53618(7) 0.20376(9) 0.14041(3) 0.0257(2) Uani 1 1 d . .
C1 C 0.50810(8) 0.30670(11) 0.13963(4) 0.0283(3) Uani 1 1 d . .
O1 O 0.44585(7) 0.34424(9) 0.15474(3) 0.0385(2) Uani 1 1 d . .
N2 N 0.56477(7) 0.38242(9) 0.11893(3) 0.0277(2) Uani 1 1 d . .
C2 C 0.64629(8) 0.35610(11) 0.11408(4) 0.0257(3) Uani 1 1 d . .
O2 O 0.67503(6) 0.25934(7) 0.11585(3) 0.02613(18) Uani 1 1 d . .
B1 B 0.61098(9) 0.16234(12) 0.11663(4) 0.0239(3) Uani 1 1 d . .
C3 C 0.58787(8) 0.13892(10) 0.06872(4) 0.0239(2) Uani 1 1 d . .
C4 C 0.65164(8) 0.09793(11) 0.04537(4) 0.0267(3) Uani 1 1 d . .
C5 C 0.64059(9) 0.08013(11) 0.00451(4) 0.0292(3) Uani 1 1 d . .
C6 C 0.56259(9) 0.10654(11) -0.01536(4) 0.0299(3) Uani 1 1 d . .
C7 C 0.49746(9) 0.14846(11) 0.00599(4) 0.0303(3) Uani 1 1 d . .
C8 C 0.51061(8) 0.16374(11) 0.04714(4) 0.0271(3) Uani 1 1 d . .
C9 C 0.66368(8) 0.06690(11) 0.14163(4) 0.0238(2) Uani 1 1 d . .
C10 C 0.71616(9) 0.09296(11) 0.17575(4) 0.0278(3) Uani 1 1 d . .
C11 C 0.76613(9) 0.01785(12) 0.19757(4) 0.0305(3) Uani 1 1 d . .
C12 C 0.76495(8) -0.08942(12) 0.18571(4) 0.0288(3) Uani 1 1 d . .
C13 C 0.71107(9) -0.12083(11) 0.15321(4) 0.0280(3) Uani 1 1 d . .
C14 C 0.66190(8) -0.04312(11) 0.13210(4) 0.0255(2) Uani 1 1 d . .
C15 C 0.49056(8) 0.12833(11) 0.16469(4) 0.0271(3) Uani 1 1 d . .
C16 C 0.50422(9) 0.13146(14) 0.20631(4) 0.0356(3) Uani 1 1 d . .
H16 H 0.539862 0.186472 0.218736 0.043 Uiso 1 1 calc R U
C17 C 0.46594(10) 0.05457(16) 0.22947(4) 0.0410(4) Uani 1 1 d . .
H17 H 0.475416 0.056706 0.257898 0.049 Uiso 1 1 calc R U
C18 C 0.41361(9) -0.02601(14) 0.21160(5) 0.0381(3) Uani 1 1 d . .
O3 O 0.38008(8) -0.09912(12) 0.23749(4) 0.0536(3) Uani 1 1 d . .
C21 C 0.32328(14) -0.18036(19) 0.22035(7) 0.0651(6) Uani 1 1 d . .
H21A H 0.274249 -0.145266 0.205420 0.098 Uiso 1 1 calc R U
H21B H 0.301907 -0.225659 0.241797 0.098 Uiso 1 1 calc R U
H21C H 0.354611 -0.226057 0.202047 0.098 Uiso 1 1 calc R U
C19 C 0.39857(10) -0.02865(13) 0.17029(5) 0.0375(3) Uani 1 1 d . .
H19 H 0.362181 -0.082990 0.157914 0.045 Uiso 1 1 calc R U
C20 C 0.43754(9) 0.04955(12) 0.14697(4) 0.0327(3) Uani 1 1 d . .
H20 H 0.427342 0.048368 0.118569 0.039 Uiso 1 1 calc R U
C22 C 0.53099(9) 0.49419(11) 0.10791(5) 0.0330(3) Uani 1 1 d . .
H22 H 0.575237 0.529038 0.091493 0.040 Uiso 1 1 calc R U
C23 C 0.52144(11) 0.56795(13) 0.14411(6) 0.0418(4) Uani 1 1 d . .
H23A H 0.577662 0.574053 0.159888 0.050 Uiso 1 1 calc R U
H23B H 0.478699 0.536424 0.161676 0.050 Uiso 1 1 calc R U
C24 C 0.49127(12) 0.68083(14) 0.12963(7) 0.0554(5) Uani 1 1 d . .
H24A H 0.482502 0.727913 0.153128 0.067 Uiso 1 1 calc R U
H24B H 0.536475 0.714576 0.113987 0.067 Uiso 1 1 calc R U
C25 C 0.40728(12) 0.67291(15) 0.10360(7) 0.0585(5) Uani 1 1 d . .
H25A H 0.361158 0.643388 0.119742 0.070 Uiso 1 1 calc R U
H25B H 0.389429 0.746534 0.094211 0.070 Uiso 1 1 calc R U
C26 C 0.41807(12) 0.59969(16) 0.06758(7) 0.0561(5) Uani 1 1 d . .
H26A H 0.461084 0.632220 0.050393 0.067 Uiso 1 1 calc R U
H26B H 0.362204 0.594387 0.051466 0.067 Uiso 1 1 calc R U
C27 C 0.44812(10) 0.48501(14) 0.08067(5) 0.0422(4) Uani 1 1 d . .
H27A H 0.402442 0.448699 0.095275 0.051 Uiso 1 1 calc R U
H27B H 0.459063 0.440633 0.056724 0.051 Uiso 1 1 calc R U
C28 C 0.71363(8) 0.43980(11) 0.10760(4) 0.0286(3) Uani 1 1 d . .
C29 C 0.75206(9) 0.49596(12) 0.14010(5) 0.0342(3) Uani 1 1 d . .
C30 C 0.82008(10) 0.56679(12) 0.13543(6) 0.0422(4) Uani 1 1 d . .
C31 C 0.85111(10) 0.57947(13) 0.09805(6) 0.0451(4) Uani 1 1 d . .
C32 C 0.81511(10) 0.52283(13) 0.06558(6) 0.0410(4) Uani 1 1 d . .
C33 C 0.74672(9) 0.45347(12) 0.07037(5) 0.0332(3) Uani 1 1 d . .
F1 F 0.72996(5) 0.07253(8) 0.06288(2) 0.03507(19) Uani 1 1 d . .
F2 F 0.70381(6) 0.03702(8) -0.01599(3) 0.0399(2) Uani 1 1 d . .
F3 F 0.55036(6) 0.08930(8) -0.05496(2) 0.0416(2) Uani 1 1 d . .
F4 F 0.42114(6) 0.17229(8) -0.01316(3) 0.0442(2) Uani 1 1 d . .
F5 F 0.44258(5) 0.20428(8) 0.06561(3) 0.03656(19) Uani 1 1 d . .
F6 F 0.71965(6) 0.19632(7) 0.18956(3) 0.0386(2) Uani 1 1 d . .
F7 F 0.81450(6) 0.04787(8) 0.23063(3) 0.0443(2) Uani 1 1 d . .
F8 F 0.81419(5) -0.16292(7) 0.20624(3) 0.03724(19) Uani 1 1 d . .
F9 F 0.70639(6) -0.22627(7) 0.14290(3) 0.0387(2) Uani 1 1 d . .
F10 F 0.61071(6) -0.07922(7) 0.10088(2) 0.03412(18) Uani 1 1 d . .
F11 F 0.72424(6) 0.47881(9) 0.17671(3) 0.0465(2) Uani 1 1 d . .
F12 F 0.85622(7) 0.62007(9) 0.16707(4) 0.0605(3) Uani 1 1 d . .
F13 F 0.91718(7) 0.64684(9) 0.09316(5) 0.0677(4) Uani 1 1 d . .
F14 F 0.84621(7) 0.53603(9) 0.02938(4) 0.0582(3) Uani 1 1 d . .
F15 F 0.71040(6) 0.39970(8) 0.03858(3) 0.0442(2) Uani 1 1 d . .
N101 N 0.03352(7) 0.25077(10) 0.08905(3) 0.0265(2) Uani 1 1 d . .
C101 C 0.00548(8) 0.30184(11) 0.12107(4) 0.0280(3) Uani 1 1 d . .
O101 O -0.05846(7) 0.35732(9) 0.12325(3) 0.0382(2) Uani 1 1 d . .
N102 N 0.06422(7) 0.29083(9) 0.15775(3) 0.0271(2) Uani 1 1 d . .
C102 C 0.14632(8) 0.26448(11) 0.15487(4) 0.0262(3) Uani 1 1 d . .
O102 O 0.17572(6) 0.22173(8) 0.12399(3) 0.0298(2) Uani 1 1 d . .
B101 B 0.11224(9) 0.17393(13) 0.09080(4) 0.0271(3) Uani 1 1 d . .
C103 C 0.15866(8) 0.18067(12) 0.04876(4) 0.0287(3) Uani 1 1 d . .
C104 C 0.13042(9) 0.11659(12) 0.01628(4) 0.0325(3) Uani 1 1 d . .
C105 C 0.15923(11) 0.12890(14) -0.02180(4) 0.0389(3) Uani 1 1 d . .
C106 C 0.22102(11) 0.20591(15) -0.02817(5) 0.0423(4) Uani 1 1 d . .
C107 C 0.25230(10) 0.27098(14) 0.00304(5) 0.0398(3) Uani 1 1 d . .
C108 C 0.22027(9) 0.25815(13) 0.04051(4) 0.0336(3) Uani 1 1 d . .
C109 C 0.09567(9) 0.05030(12) 0.10689(4) 0.0285(3) Uani 1 1 d . .
C110 C 0.01976(9) 0.00936(12) 0.12102(4) 0.0310(3) Uani 1 1 d . .
C111 C 0.01135(10) -0.09591(13) 0.13502(5) 0.0371(3) Uani 1 1 d . .
C112 C 0.08149(11) -0.16516(13) 0.13621(5) 0.0380(3) Uani 1 1 d . .
C113 C 0.15912(10) -0.12806(13) 0.12334(4) 0.0357(3) Uani 1 1 d . .
C114 C 0.16438(9) -0.02333(12) 0.10908(4) 0.0313(3) Uani 1 1 d . .
C115 C -0.01795(8) 0.26830(11) 0.05169(4) 0.0272(3) Uani 1 1 d . .
C116 C -0.09132(11) 0.20734(15) 0.04220(5) 0.0468(4) Uani 1 1 d . .
H116 H -0.109397 0.153579 0.060365 0.056 Uiso 1 1 calc R U
C117 C -0.13835(13) 0.22488(16) 0.00616(6) 0.0568(5) Uani 1 1 d . .
H117 H -0.188710 0.182607 -0.000400 0.068 Uiso 1 1 calc R U
C118 C -0.11316(11) 0.30294(13) -0.02044(5) 0.0392(3) Uani 1 1 d . .
O103 O -0.16502(10) 0.31448(11) -0.05506(4) 0.0576(4) Uani 1 1 d . .
C121 C -0.15495(13) 0.40965(16) -0.07799(5) 0.0527(5) Uani 1 1 d . .
H12K H -0.163313 0.473837 -0.061196 0.079 Uiso 1 1 calc R U
H12L H -0.197934 0.410038 -0.100901 0.079 Uiso 1 1 calc R U
H12M H -0.096613 0.411202 -0.087791 0.079 Uiso 1 1 calc R U
C119 C -0.03946(10) 0.36334(13) -0.01126(5) 0.0373(3) Uani 1 1 d . .
H119 H -0.020994 0.416505 -0.029558 0.045 Uiso 1 1 calc R U
C120 C 0.00753(9) 0.34553(12) 0.02509(5) 0.0344(3) Uani 1 1 d . .
H120 H 0.058079 0.387454 0.031639 0.041 Uiso 1 1 calc R U
C122 C 0.03091(9) 0.32269(12) 0.19747(4) 0.0287(3) Uani 1 1 d . .
H122 H 0.076736 0.301704 0.218582 0.034 Uiso 1 1 calc R U
C123 C -0.04945(9) 0.25643(12) 0.20571(4) 0.0327(3) Uani 1 1 d . .
H12A H -0.036862 0.177685 0.203467 0.039 Uiso 1 1 calc R U
H12B H -0.097322 0.274824 0.185726 0.039 Uiso 1 1 calc R U
C124 C -0.07589(10) 0.28256(13) 0.24806(5) 0.0380(3) Uani 1 1 d . .
H12C H -0.128738 0.241050 0.253482 0.046 Uiso 1 1 calc R U
H12D H -0.029130 0.260039 0.268010 0.046 Uiso 1 1 calc R U
C125 C -0.09313(10) 0.40364(13) 0.25244(5) 0.0372(3) Uani 1 1 d . .
H12E H -0.108921 0.419104 0.280181 0.045 Uiso 1 1 calc R U
H12F H -0.142521 0.425079 0.233757 0.045 Uiso 1 1 calc R U
C126 C -0.01365(10) 0.47034(13) 0.24340(5) 0.0394(3) Uani 1 1 d . .
H12G H 0.033712 0.454671 0.263986 0.047 Uiso 1 1 calc R U
H12H H -0.027718 0.548818 0.244985 0.047 Uiso 1 1 calc R U
C127 C 0.01723(10) 0.44493(12) 0.20171(5) 0.0358(3) Uani 1 1 d . .
H12I H -0.026435 0.470313 0.180767 0.043 Uiso 1 1 calc R U
H12J H 0.072188 0.483788 0.197966 0.043 Uiso 1 1 calc R U
C128 C 0.21359(8) 0.28544(11) 0.18800(4) 0.0259(3) Uani 1 1 d . .
C129 C 0.25800(9) 0.38298(12) 0.18966(4) 0.0297(3) Uani 1 1 d . .
C130 C 0.32556(9) 0.40073(13) 0.21789(4) 0.0340(3) Uani 1 1 d . .
C131 C 0.34919(9) 0.31972(14) 0.24485(4) 0.0353(3) Uani 1 1 d . .
C132 C 0.30493(9) 0.22256(13) 0.24432(4) 0.0340(3) Uani 1 1 d . .
C133 C 0.23836(9) 0.20514(12) 0.21543(4) 0.0302(3) Uani 1 1 d . .
F101 F 0.07030(6) 0.03978(8) 0.02109(3) 0.0445(2) Uani 1 1 d . .
F102 F 0.12691(7) 0.06746(9) -0.05240(3) 0.0538(3) Uani 1 1 d . .
F103 F 0.25037(8) 0.21941(10) -0.06483(3) 0.0609(3) Uani 1 1 d . .
F104 F 0.31064(7) 0.34886(9) -0.00326(4) 0.0559(3) Uani 1 1 d . .
F105 F 0.24996(6) 0.32966(8) 0.06883(3) 0.0463(2) Uani 1 1 d . .
F106 F -0.05140(5) 0.07257(7) 0.12256(3) 0.03866(19) Uani 1 1 d . .
F107 F -0.06388(7) -0.13056(9) 0.14814(3) 0.0521(3) Uani 1 1 d . .
F108 F 0.07491(8) -0.26643(8) 0.15070(3) 0.0529(3) Uani 1 1 d . .
F109 F 0.22863(6) -0.19353(8) 0.12571(3) 0.0457(2) Uani 1 1 d . .
F110 F 0.24206(5) 0.00865(8) 0.09700(3) 0.0396(2) Uani 1 1 d . .
F111 F 0.23612(7) 0.46147(8) 0.16311(3) 0.0452(2) Uani 1 1 d . .
F112 F 0.36686(7) 0.49609(9) 0.21896(3) 0.0521(3) Uani 1 1 d . .
F113 F 0.41391(6) 0.33587(10) 0.27259(3) 0.0515(3) Uani 1 1 d . .
F114 F 0.32368(7) 0.14798(9) 0.27253(3) 0.0506(2) Uani 1 1 d . .
F115 F 0.19492(6) 0.11038(7) 0.21480(3) 0.0442(2) Uani 1 1 d . .

loop_
_atom_site_aniso_label
_atom_site_aniso_U_11
_atom_site_aniso_U_22
_atom_site_aniso_U_33
_atom_site_aniso_U_23
_atom_site_aniso_U_13
_atom_site_aniso_U_12
N1 0.0226(5) 0.0271(5) 0.0279(5) -0.0007(4) 0.0047(4) 0.0008(4)
C1 0.0240(6) 0.0299(7) 0.0312(7) -0.0016(5) 0.0035(5) 0.0007(5)
O1 0.0315(5) 0.0352(5) 0.0505(6) -0.0006(5) 0.0163(4) 0.0066(4)
N2 0.0253(5) 0.0255(5) 0.0325(6) -0.0006(4) 0.0040(4) 0.0023(4)
C2 0.0250(6) 0.0265(6) 0.0256(6) -0.0024(5) 0.0010(5) 0.0010(5)
O2 0.0227(4) 0.0239(4) 0.0319(5) -0.0015(4) 0.0031(3) 0.0009(3)
B1 0.0214(6) 0.0242(7) 0.0263(7) -0.0017(5) 0.0027(5) 0.0002(5)
C3 0.0238(6) 0.0217(6) 0.0263(6) 0.0022(5) 0.0018(5) 0.0003(5)
C4 0.0238(6) 0.0276(6) 0.0288(6) 0.0027(5) 0.0010(5) 0.0019(5)
C5 0.0300(7) 0.0296(7) 0.0286(6) -0.0009(5) 0.0063(5) 0.0000(5)
C6 0.0367(7) 0.0285(6) 0.0241(6) 0.0001(5) -0.0011(5) -0.0040(5)
C7 0.0286(6) 0.0292(6) 0.0321(7) 0.0029(5) -0.0063(5) 0.0006(5)
C8 0.0250(6) 0.0251(6) 0.0314(7) 0.0006(5) 0.0024(5) 0.0022(5)
C9 0.0214(5) 0.0270(6) 0.0235(6) 0.0000(5) 0.0037(4) 0.0009(5)
C10 0.0270(6) 0.0282(6) 0.0282(6) -0.0034(5) 0.0021(5) 0.0002(5)
C11 0.0250(6) 0.0406(8) 0.0255(6) 0.0018(6) -0.0020(5) -0.0022(5)
C12 0.0240(6) 0.0355(7) 0.0273(6) 0.0099(5) 0.0044(5) 0.0042(5)
C13 0.0310(6) 0.0260(6) 0.0275(6) 0.0027(5) 0.0071(5) 0.0017(5)
C14 0.0253(6) 0.0289(6) 0.0223(6) 0.0004(5) 0.0024(5) -0.0011(5)
C15 0.0226(6) 0.0325(7) 0.0266(6) 0.0029(5) 0.0052(5) 0.0049(5)
C16 0.0271(6) 0.0505(9) 0.0289(7) -0.0004(6) -0.0001(5) 0.0025(6)
C17 0.0300(7) 0.0680(11) 0.0250(7) 0.0104(7) 0.0018(5) 0.0082(7)
C18 0.0256(6) 0.0520(9) 0.0373(8) 0.0187(7) 0.0079(6) 0.0066(6)
O3 0.0411(6) 0.0744(9) 0.0460(7) 0.0313(6) 0.0071(5) -0.0017(6)
C21 0.0551(11) 0.0739(14) 0.0676(13) 0.0353(11) 0.0126(10) -0.0163(10)
C19 0.0349(7) 0.0400(8) 0.0380(8) 0.0064(6) 0.0057(6) -0.0046(6)
C20 0.0351(7) 0.0362(7) 0.0273(6) 0.0025(6) 0.0059(5) -0.0030(6)
C22 0.0276(6) 0.0257(7) 0.0457(8) 0.0025(6) 0.0032(6) 0.0037(5)
C23 0.0359(8) 0.0309(7) 0.0589(10) -0.0084(7) 0.0036(7) 0.0033(6)
C24 0.0450(9) 0.0289(8) 0.0938(15) -0.0052(9) 0.0149(9) 0.0044(7)
C25 0.0419(9) 0.0360(9) 0.0990(16) 0.0148(9) 0.0140(10) 0.0138(7)
C26 0.0415(9) 0.0510(11) 0.0751(13) 0.0219(9) -0.0021(9) 0.0108(8)
C27 0.0354(8) 0.0381(8) 0.0520(9) 0.0047(7) -0.0054(7) 0.0045(6)
C28 0.0241(6) 0.0240(6) 0.0377(7) -0.0010(5) 0.0021(5) 0.0014(5)
C29 0.0289(7) 0.0307(7) 0.0425(8) -0.0046(6) -0.0027(6) 0.0044(6)
C30 0.0281(7) 0.0267(7) 0.0698(11) -0.0092(7) -0.0116(7) 0.0037(6)
C31 0.0251(7) 0.0266(7) 0.0836(13) 0.0068(8) 0.0035(7) 0.0001(6)
C32 0.0321(7) 0.0320(7) 0.0603(10) 0.0118(7) 0.0131(7) 0.0049(6)
C33 0.0298(7) 0.0291(7) 0.0410(8) 0.0012(6) 0.0051(6) 0.0032(5)
F1 0.0230(4) 0.0520(5) 0.0304(4) 0.0019(4) 0.0026(3) 0.0084(3)
F2 0.0376(4) 0.0519(5) 0.0313(4) -0.0057(4) 0.0107(3) 0.0066(4)
F3 0.0496(5) 0.0495(5) 0.0250(4) -0.0039(4) -0.0037(4) -0.0024(4)
F4 0.0341(4) 0.0572(6) 0.0392(5) -0.0005(4) -0.0123(4) 0.0093(4)
F5 0.0258(4) 0.0467(5) 0.0371(4) -0.0029(4) 0.0009(3) 0.0114(3)
F6 0.0458(5) 0.0333(4) 0.0352(4) -0.0093(3) -0.0082(4) 0.0010(4)
F7 0.0419(5) 0.0514(5) 0.0370(5) 0.0011(4) -0.0168(4) -0.0034(4)
F8 0.0325(4) 0.0427(5) 0.0365(4) 0.0152(4) 0.0015(3) 0.0078(4)
F9 0.0538(5) 0.0245(4) 0.0377(4) 0.0030(3) 0.0015(4) 0.0047(4)
F10 0.0431(5) 0.0275(4) 0.0303(4) -0.0016(3) -0.0085(3) -0.0035(3)
F11 0.0454(5) 0.0537(6) 0.0393(5) -0.0118(4) -0.0042(4) 0.0016(4)
F12 0.0420(5) 0.0435(6) 0.0925(8) -0.0222(6) -0.0232(5) -0.0012(4)
F13 0.0346(5) 0.0431(6) 0.1258(11) 0.0074(6) 0.0083(6) -0.0132(4)
F14 0.0492(6) 0.0555(6) 0.0730(7) 0.0212(5) 0.0285(5) 0.0026(5)
F15 0.0491(5) 0.0473(5) 0.0373(5) -0.0030(4) 0.0102(4) -0.0029(4)
N101 0.0213(5) 0.0331(6) 0.0247(5) -0.0032(4) -0.0019(4) 0.0013(4)
C101 0.0254(6) 0.0316(7) 0.0265(6) -0.0015(5) -0.0022(5) 0.0029(5)
O101 0.0326(5) 0.0478(6) 0.0333(5) -0.0071(4) -0.0046(4) 0.0172(5)
N102 0.0246(5) 0.0316(6) 0.0248(5) -0.0034(4) -0.0013(4) 0.0048(4)
C102 0.0247(6) 0.0272(6) 0.0263(6) -0.0010(5) -0.0002(5) 0.0010(5)
O102 0.0217(4) 0.0402(5) 0.0272(5) -0.0076(4) -0.0006(3) 0.0023(4)
B101 0.0215(6) 0.0345(8) 0.0252(7) -0.0051(6) -0.0004(5) 0.0010(6)
C103 0.0226(6) 0.0359(7) 0.0277(6) -0.0024(5) 0.0012(5) 0.0049(5)
C104 0.0281(6) 0.0398(8) 0.0294(7) -0.0024(6) -0.0001(5) 0.0052(6)
C105 0.0433(8) 0.0460(9) 0.0270(7) -0.0046(6) -0.0008(6) 0.0172(7)
C106 0.0445(8) 0.0528(9) 0.0310(7) 0.0100(7) 0.0133(6) 0.0213(7)
C107 0.0329(7) 0.0414(8) 0.0465(9) 0.0118(7) 0.0120(6) 0.0068(6)
C108 0.0277(6) 0.0370(7) 0.0362(7) -0.0006(6) 0.0020(5) 0.0032(6)
C109 0.0266(6) 0.0352(7) 0.0234(6) -0.0041(5) 0.0004(5) 0.0030(5)
C110 0.0286(6) 0.0366(7) 0.0281(6) -0.0020(5) 0.0038(5) 0.0054(6)
C111 0.0378(8) 0.0415(8) 0.0328(7) 0.0008(6) 0.0082(6) -0.0014(6)
C112 0.0489(9) 0.0337(7) 0.0313(7) 0.0018(6) 0.0015(6) 0.0036(6)
C113 0.0369(7) 0.0386(8) 0.0310(7) -0.0038(6) -0.0028(6) 0.0112(6)
C114 0.0264(6) 0.0409(8) 0.0265(6) -0.0051(6) 0.0000(5) 0.0043(6)
C115 0.0233(6) 0.0323(7) 0.0257(6) -0.0024(5) -0.0017(5) 0.0010(5)
C116 0.0407(8) 0.0512(10) 0.0461(9) 0.0155(8) -0.0150(7) -0.0191(7)
C117 0.0520(10) 0.0540(11) 0.0601(11) 0.0151(9) -0.0294(9) -0.0256(9)
C118 0.0437(8) 0.0391(8) 0.0328(7) -0.0019(6) -0.0131(6) -0.0011(7)
O103 0.0734(9) 0.0502(7) 0.0443(7) 0.0060(5) -0.0332(6) -0.0106(6)
C121 0.0633(11) 0.0503(10) 0.0415(9) 0.0065(8) -0.0196(8) 0.0039(9)
C119 0.0335(7) 0.0430(8) 0.0351(7) 0.0090(6) -0.0009(6) -0.0007(6)
C120 0.0250(6) 0.0375(8) 0.0399(8) 0.0042(6) -0.0052(5) -0.0047(6)
C122 0.0264(6) 0.0347(7) 0.0249(6) -0.0048(5) 0.0009(5) 0.0047(5)
C123 0.0340(7) 0.0313(7) 0.0330(7) -0.0046(6) 0.0042(5) 0.0014(6)
C124 0.0381(8) 0.0419(8) 0.0349(7) -0.0036(6) 0.0091(6) 0.0013(6)
C125 0.0332(7) 0.0454(8) 0.0333(7) -0.0100(6) 0.0045(6) 0.0051(6)
C126 0.0384(8) 0.0397(8) 0.0401(8) -0.0158(7) 0.0031(6) 0.0002(6)
C127 0.0363(7) 0.0333(7) 0.0380(8) -0.0082(6) 0.0047(6) -0.0015(6)
C128 0.0223(6) 0.0319(7) 0.0234(6) -0.0037(5) 0.0007(5) 0.0018(5)
C129 0.0296(6) 0.0327(7) 0.0266(6) 0.0009(5) 0.0005(5) -0.0007(5)
C130 0.0276(6) 0.0432(8) 0.0314(7) -0.0067(6) 0.0031(5) -0.0092(6)
C131 0.0221(6) 0.0592(10) 0.0243(6) -0.0067(6) -0.0010(5) 0.0006(6)
C132 0.0297(7) 0.0477(8) 0.0248(6) 0.0046(6) 0.0017(5) 0.0100(6)
C133 0.0277(6) 0.0317(7) 0.0314(7) 0.0004(5) 0.0030(5) 0.0014(5)
F101 0.0417(5) 0.0534(6) 0.0377(5) -0.0121(4) -0.0026(4) -0.0122(4)
F102 0.0673(7) 0.0648(7) 0.0284(4) -0.0136(4) -0.0033(4) 0.0181(5)
F103 0.0735(7) 0.0742(8) 0.0381(5) 0.0171(5) 0.0264(5) 0.0280(6)
F104 0.0461(6) 0.0541(6) 0.0697(7) 0.0197(5) 0.0208(5) -0.0001(5)
F105 0.0459(5) 0.0440(5) 0.0491(5) -0.0053(4) 0.0027(4) -0.0130(4)
F106 0.0284(4) 0.0422(5) 0.0466(5) 0.0028(4) 0.0113(4) 0.0060(4)
F107 0.0471(5) 0.0503(6) 0.0615(6) 0.0112(5) 0.0225(5) -0.0024(5)
F108 0.0680(7) 0.0383(5) 0.0531(6) 0.0108(4) 0.0080(5) 0.0057(5)
F109 0.0425(5) 0.0436(5) 0.0497(5) -0.0036(4) -0.0069(4) 0.0171(4)
F110 0.0246(4) 0.0498(5) 0.0447(5) 0.0001(4) 0.0034(3) 0.0075(4)
F111 0.0523(5) 0.0386(5) 0.0433(5) 0.0122(4) -0.0082(4) -0.0068(4)
F112 0.0471(5) 0.0537(6) 0.0547(6) -0.0077(5) -0.0025(4) -0.0242(5)
F113 0.0311(4) 0.0877(8) 0.0341(5) -0.0072(5) -0.0106(4) -0.0026(5)
F114 0.0481(5) 0.0654(6) 0.0376(5) 0.0187(5) -0.0020(4) 0.0153(5)
F115 0.0458(5) 0.0331(5) 0.0529(5) 0.0081(4) -0.0020(4) -0.0062(4)

loop_
_atom_type_symbol
_atom_type_description
_atom_type_scat_dispersion_real
_atom_type_scat_dispersion_imag
_atom_type_scat_source
C C 0.0181 0.0091 'International Tables Vol C Tables 4.2.6.8 and 6.1.1.4'
H H 0.0000 0.0000 'International Tables Vol C Tables 4.2.6.8 and 6.1.1.4'
B B 0.0090 0.0039 'International Tables Vol C Tables 4.2.6.8 and 6.1.1.4'
O O 0.0492 0.0322 'International Tables Vol C Tables 4.2.6.8 and 6.1.1.4'
F F 0.0727 0.0534 'International Tables Vol C Tables 4.2.6.8 and 6.1.1.4'
N N 0.0311 0.0180 'International Tables Vol C Tables 4.2.6.8 and 6.1.1.4'

loop_
_geom_angle_atom_site_label_1
_geom_angle_atom_site_label_2
_geom_angle_atom_site_label_3
_geom_angle
C1 N1 C15 116.58(11)
C1 N1 B1 124.03(11)
C15 N1 B1 119.37(11)
O1 C1 N1 128.34(13)
O1 C1 N2 117.90(12)
N1 C1 N2 113.69(11)
C2 N2 C1 120.16(11)
C2 N2 C22 120.80(11)
C1 N2 C22 118.67(11)
O2 C2 N2 123.89(12)
O2 C2 C28 113.99(11)
N2 C2 C28 122.08(12)
C2 O2 B1 119.83(10)
N1 B1 O2 105.01(10)
N1 B1 C9 110.16(11)
O2 B1 C9 105.18(10)
N1 B1 C3 115.98(10)
O2 B1 C3 102.58(10)
C9 B1 C3 116.33(11)
C8 C3 C4 114.07(12)
C8 C3 B1 126.33(12)
C4 C3 B1 119.41(11)
F1 C4 C5 116.22(12)
F1 C4 C3 119.50(11)
C5 C4 C3 124.28(12)
F2 C5 C6 119.62(12)
F2 C5 C4 121.27(12)
C6 C5 C4 119.11(13)
F3 C6 C7 120.63(12)
F3 C6 C5 120.06(13)
C7 C6 C5 119.30(12)
F4 C7 C6 119.35(12)
F4 C7 C8 120.74(13)
C6 C7 C8 119.90(12)
F5 C8 C7 115.64(11)
F5 C8 C3 121.04(12)
C7 C8 C3 123.32(13)
C14 C9 C10 114.39(12)
C14 C9 B1 125.60(11)
C10 C9 B1 120.01(12)
F6 C10 C11 116.08(12)
F6 C10 C9 120.23(12)
C11 C10 C9 123.69(13)
F7 C11 C12 119.68(12)
F7 C11 C10 120.84(13)
C12 C11 C10 119.46(12)
F8 C12 C11 120.10(12)
F8 C12 C13 120.54(13)
C11 C12 C13 119.35(12)
F9 C13 C12 119.45(12)
F9 C13 C14 121.11(12)
C12 C13 C14 119.43(13)
F10 C14 C13 116.38(12)
F10 C14 C9 120.08(11)
C13 C14 C9 123.54(12)
C20 C15 C16 119.71(13)
C20 C15 N1 120.63(12)
C16 C15 N1 119.56(13)
C17 C16 C15 119.82(15)
C17 C16 H16 120.1
C15 C16 H16 120.1
C16 C17 C18 120.52(14)
C16 C17 H17 119.7
C18 C17 H17 119.7
O3 C18 C19 124.47(16)
O3 C18 C17 115.51(14)
C19 C18 C17 120.02(14)
C18 O3 C21 117.06(14)
O3 C21 H21A 109.5
O3 C21 H21B 109.5
H21A C21 H21B 109.5
O3 C21 H21C 109.5
H21A C21 H21C 109.5
H21B C21 H21C 109.5
C18 C19 C20 119.18(15)
C18 C19 H19 120.4
C20 C19 H19 120.4
C15 C20 C19 120.73(13)
C15 C20 H20 119.6
C19 C20 H20 119.6
N2 C22 C23 113.49(13)
N2 C22 C27 110.05(12)
C23 C22 C27 113.22(13)
N2 C22 H22 106.5
C23 C22 H22 106.5
C27 C22 H22 106.5
C22 C23 C24 109.36(15)
C22 C23 H23A 109.8
C24 C23 H23A 109.8
C22 C23 H23B 109.8
C24 C23 H23B 109.8
H23A C23 H23B 108.3
C25 C24 C23 110.78(15)
C25 C24 H24A 109.5
C23 C24 H24A 109.5
C25 C24 H24B 109.5
C23 C24 H24B 109.5
H24A C24 H24B 108.1
C26 C25 C24 110.87(15)
C26 C25 H25A 109.5
C24 C25 H25A 109.5
C26 C25 H25B 109.5
C24 C25 H25B 109.5
H25A C25 H25B 108.1
C25 C26 C27 111.38(16)
C25 C26 H26A 109.4
C27 C26 H26A 109.4
C25 C26 H26B 109.4
C27 C26 H26B 109.4
H26A C26 H26B 108.0
C22 C27 C26 109.17(14)
C22 C27 H27A 109.8
C26 C27 H27A 109.8
C22 C27 H27B 109.8
C26 C27 H27B 109.8
H27A C27 H27B 108.3
C33 C28 C29 118.45(13)
C33 C28 C2 121.12(12)
C29 C28 C2 119.93(13)
F11 C29 C30 119.65(14)
F11 C29 C28 119.23(13)
C30 C29 C28 121.10(15)
F12 C30 C31 120.61(15)
F12 C30 C29 120.21(17)
C31 C30 C29 119.16(15)
F13 C31 C30 119.82(17)
F13 C31 C32 119.52(18)
C30 C31 C32 120.66(14)
F14 C32 C31 119.88(15)
F14 C32 C33 120.26(16)
C31 C32 C33 119.85(16)
F15 C33 C32 119.96(14)
F15 C33 C28 119.28(13)
C32 C33 C28 120.75(15)
C101 N101 C115 115.36(11)
C101 N101 B101 123.72(11)
C115 N101 B101 120.86(11)
O101 C101 N101 128.55(12)
O101 C101 N102 117.61(12)
N101 C101 N102 113.79(11)
C102 N102 C101 120.27(11)
C102 N102 C122 120.93(11)
C101 N102 C122 118.43(10)
O102 C102 N102 123.96(12)
O102 C102 C128 113.81(11)
N102 C102 C128 122.21(12)
C102 O102 B101 119.60(10)
N101 B101 O102 105.02(10)
N101 B101 C103 109.29(11)
O102 B101 C103 107.66(10)
N101 B101 C109 116.16(11)
O102 B101 C109 102.90(10)
C103 B101 C109 114.80(11)
C104 C103 C108 114.87(13)
C104 C103 B101 120.83(12)
C108 C103 B101 123.80(12)
F101 C104 C105 117.03(13)
F101 C104 C103 119.45(13)
C105 C104 C103 123.49(15)
F102 C105 C106 120.02(14)
F102 C105 C104 120.78(16)
C106 C105 C104 119.20(15)
F103 C106 C105 120.46(16)
F103 C106 C107 119.63(17)
C105 C106 C107 119.90(14)
F104 C107 C106 120.23(15)
F104 C107 C108 120.48(16)
C106 C107 C108 119.24(15)
F105 C108 C107 115.65(14)
F105 C108 C103 121.02(13)
C107 C108 C103 123.27(14)
C110 C109 C114 114.01(13)
C110 C109 B101 126.98(12)
C114 C109 B101 118.93(12)
F106 C110 C111 115.42(13)
F106 C110 C109 120.99(13)
C111 C110 C109 123.58(13)
F107 C111 C112 119.64(14)
F107 C111 C110 120.65(14)
C112 C111 C110 119.69(14)
F108 C112 C111 120.33(15)
F108 C112 C113 120.45(14)
C111 C112 C113 119.20(14)
F109 C113 C114 121.05(14)
F109 C113 C112 119.68(14)
C114 C113 C112 119.26(14)
F110 C114 C113 116.65(13)
F110 C114 C109 119.12(13)
C113 C114 C109 124.23(14)
C120 C115 C116 119.53(13)
C120 C115 N101 119.49(12)
C116 C115 N101 120.97(13)
C115 C116 C117 119.65(15)
C115 C116 H116 120.2
C117 C116 H116 120.2
C118 C117 C116 120.86(15)
C118 C117 H117 119.6
C116 C117 H117 119.6
O103 C118 C119 124.26(15)
O103 C118 C117 116.05(14)
C119 C118 C117 119.70(14)
C118 O103 C121 117.59(13)
O103 C121 H12K 109.5
O103 C121 H12L 109.5
H12K C121 H12L 109.5
O103 C121 H12M 109.5
H12K C121 H12M 109.5
H12L C121 H12M 109.5
C118 C119 C120 119.21(14)
C118 C119 H119 120.4
C120 C119 H119 120.4
C115 C120 C119 121.05(13)
C115 C120 H120 119.5
C119 C120 H120 119.5
N102 C122 C127 113.30(12)
N102 C122 C123 110.47(11)
C127 C122 C123 112.87(12)
N102 C122 H122 106.6
C127 C122 H122 106.6
C123 C122 H122 106.6
C122 C123 C124 108.93(12)
C122 C123 H12A 109.9
C124 C123 H12A 109.9
C122 C123 H12B 109.9
C124 C123 H12B 109.9
H12A C123 H12B 108.3
C125 C124 C123 110.68(13)
C125 C124 H12C 109.5
C123 C124 H12C 109.5
C125 C124 H12D 109.5
C123 C124 H12D 109.5
H12C C124 H12D 108.1
C124 C125 C126 110.97(13)
C124 C125 H12E 109.4
C126 C125 H12E 109.4
C124 C125 H12F 109.4
C126 C125 H12F 109.4
H12E C125 H12F 108.0
C125 C126 C127 111.93(12)
C125 C126 H12G 109.2
C127 C126 H12G 109.2
C125 C126 H12H 109.2
C127 C126 H12H 109.2
H12G C126 H12H 107.9
C122 C127 C126 109.77(13)
C122 C127 H12I 109.7
C126 C127 H12I 109.7
C122 C127 H12J 109.7
C126 C127 H12J 109.7
H12I C127 H12J 108.2
C129 C128 C133 118.46(12)
C129 C128 C102 120.11(12)
C133 C128 C102 121.18(12)
F111 C129 C130 119.11(13)
F111 C129 C128 119.66(12)
C130 C129 C128 121.22(13)
F112 C130 C131 120.74(13)
F112 C130 C129 119.89(14)
C131 C130 C129 119.37(14)
F113 C131 C130 120.15(15)
F113 C131 C132 119.29(14)
C130 C131 C132 120.54(13)
F114 C132 C131 120.13(13)
F114 C132 C133 120.33(14)
C131 C132 C133 119.47(13)
F115 C133 C132 119.68(13)
F115 C133 C128 119.37(12)
C132 C133 C128 120.90(13)

loop_
_geom_bond_atom_site_label_1
_geom_bond_atom_site_label_2
_geom_bond_distance
N1 C1 1.3361(18)
N1 C15 1.4440(17)
N1 B1 1.5315(17)
C1 O1 1.2070(17)
C1 N2 1.4792(18)
N2 C2 1.3223(17)
N2 C22 1.5053(17)
C2 O2 1.2685(16)
C2 C28 1.4892(18)
O2 B1 1.5507(16)
B1 C9 1.6264(19)
B1 C3 1.6394(19)
C3 C8 1.3888(18)
C3 C4 1.3900(18)
C4 F1 1.3473(15)
C4 C5 1.3793(19)
C5 F2 1.3382(16)
C5 C6 1.3776(19)
C6 F3 1.3383(15)
C6 C7 1.371(2)
C7 F4 1.3381(15)
C7 C8 1.3867(19)
C8 F5 1.3488(15)
C9 C14 1.3874(18)
C9 C10 1.3915(18)
C10 F6 1.3498(16)
C10 C11 1.3801(19)
C11 F7 1.3433(15)
C11 C12 1.375(2)
C12 F8 1.3402(15)
C12 C13 1.3789(19)
C13 F9 1.3401(16)
C13 C14 1.3839(18)
C14 F10 1.3420(15)
C15 C20 1.377(2)
C15 C16 1.3905(19)
C16 C17 1.377(2)
C16 H16 0.9500
C17 C18 1.388(3)
C17 H17 0.9500
C18 O3 1.3704(18)
C18 C19 1.382(2)
O3 C21 1.424(3)
C21 H21A 0.9800
C21 H21B 0.9800
C21 H21C 0.9800
C19 C20 1.397(2)
C19 H19 0.9500
C20 H20 0.9500
C22 C23 1.524(2)
C22 C27 1.527(2)
C22 H22 1.0000
C23 C24 1.530(2)
C23 H23A 0.9900
C23 H23B 0.9900
C24 C25 1.519(3)
C24 H24A 0.9900
C24 H24B 0.9900
C25 C26 1.518(3)
C25 H25A 0.9900
C25 H25B 0.9900
C26 C27 1.537(2)
C26 H26A 0.9900
C26 H26B 0.9900
C27 H27A 0.9900
C27 H27B 0.9900
C28 C33 1.383(2)
C28 C29 1.386(2)
C29 F11 1.3367(19)
C29 C30 1.382(2)
C30 F12 1.3332(19)
C30 C31 1.373(3)
C31 F13 1.3333(18)
C31 C32 1.374(3)
C32 F14 1.338(2)
C32 C33 1.376(2)
C33 F15 1.3409(18)
N101 C101 1.3345(18)
N101 C115 1.4505(16)
N101 B101 1.5390(18)
C101 O101 1.2072(17)
C101 N102 1.4820(16)
N102 C102 1.3205(17)
N102 C122 1.5035(17)
C102 O102 1.2660(16)
C102 C128 1.4905(17)
O102 B101 1.5470(16)
B101 C103 1.618(2)
B101 C109 1.636(2)
C103 C104 1.386(2)
C103 C108 1.387(2)
C104 F101 1.3415(18)
C104 C105 1.381(2)
C105 F102 1.3392(18)
C105 C106 1.371(3)
C106 F103 1.3413(18)
C106 C107 1.375(3)
C107 F104 1.3408(19)
C107 C108 1.382(2)
C108 F105 1.3482(18)
C109 C110 1.388(2)
C109 C114 1.3939(19)
C110 F106 1.3508(16)
C110 C111 1.383(2)
C111 F107 1.3392(18)
C111 C112 1.377(2)
C112 F108 1.3400(18)
C112 C113 1.379(2)
C113 F109 1.3411(17)
C113 C114 1.375(2)
C114 F110 1.3506(17)
C115 C120 1.374(2)
C115 C116 1.379(2)
C116 C117 1.381(2)
C116 H116 0.9500
C117 C118 1.379(2)
C117 H117 0.9500
C118 O103 1.3699(17)
C118 C119 1.378(2)
O103 C121 1.410(2)
C121 H12K 0.9800
C121 H12L 0.9800
C121 H12M 0.9800
C119 C120 1.389(2)
C119 H119 0.9500
C120 H120 0.9500
C122 C127 1.524(2)
C122 C123 1.526(2)
C122 H122 1.0000
C123 C124 1.529(2)
C123 H12A 0.9900
C123 H12B 0.9900
C124 C125 1.519(2)
C124 H12C 0.9900
C124 H12D 0.9900
C125 C126 1.524(2)
C125 H12E 0.9900
C125 H12F 0.9900
C126 C127 1.531(2)
C126 H12G 0.9900
C126 H12H 0.9900
C127 H12I 0.9900
C127 H12J 0.9900
C128 C129 1.380(2)
C128 C133 1.3818(19)
C129 F111 1.3371(16)
C129 C130 1.3781(19)
C130 F112 1.3332(18)
C130 C131 1.374(2)
C131 F113 1.3333(15)
C131 C132 1.375(2)
C132 F114 1.3311(17)
C132 C133 1.381(2)
C133 F115 1.3432(17)
